data_2107262
loop_
_publ_author_name
'Leligny, H.'
'Monier, J.C.'

_publ_section_title
;
 Structure du dodecachlorure de pentacadmium et de calcium 11.5-hydrate,
 (Ca (H2 O)8)(Cd5 Cl12 (H2 O)2i nf (H2 O)1.5. Desordres planaires(100) -
 modulation (100)
;
_journal_name_full 'Acta Crystallographica B (39,1983-)'
_journal_page_first 117
_journal_page_last 124
_journal_volume 45
_journal_year 1989
_chemical_formula_sum 'Ca Cd5 Cl12 H23 O11.5'
_chemical_name_systematic 'Cd5 Ca Cl12 (H2 O)11.5'
_space_group_IT_number 2
_symmetry_space_group_name_Hall '-P 1'
_symmetry_space_group_name_H-M 'P -1'
_cell_angle_alpha 89.96
_cell_angle_beta 111.32
_cell_angle_gamma 100
_cell_formula_units_Z 1
_cell_length_a 11.086
_cell_length_b 7.6783
_cell_length_c 9.3783
_cell_volume 730.668
_citation_journal_id_ASTM ASBSDK
_cod_data_source_file Leligny_ASBSDK_1989_659.cif
_cod_data_source_block H23Ca1Cd5Cl12O11.5
_cod_original_cell_volume 730.6683
_cod_original_formula_sum 'H23 Ca1 Cd5 Cl12 O11.5'
_cod_database_code 2107262

loop_
_symmetry_equiv_pos_as_xyz
x,y,z
-x,-y,-z

loop_
_atom_site_label
_atom_site_type_symbol
_atom_site_fract_x
_atom_site_fract_y
_atom_site_fract_z
_atom_site_occupancy
_atom_site_U_iso_or_equiv
Cl3 Cl-1 0.3559 0.0894 -0.0917 1 0.0
O11 O-2 -0.238 -0.034 -0.46 0.5 0.0
Cd2 Cd+2 0.41105 0.3511 0.12766 1 0.0
O9 O-2 -0.156 -0.297 0.386 0.5 0.0
Ca1 Ca+2 0.0249 0.5056 0.4966 0.38 0.0
Ca2 Ca+2 0.028 0.005 0.508 0.11 0.0
Cl4 Cl-1 0.3546 0.5884 -0.0936 1 0.0
Cd1 Cd+2 0.41221 -0.14516 0.12833 1 0.0
Cl6 Cl-1 0.514 0.3789 -0.3194 1 0.0
Cl5 Cl-1 0.5104 -0.1227 -0.3237 1 0.0
Cl1 Cl-1 0.1717 -0.2065 0.1016 1 0.0
O3 O-2 0.159 -0.22 -0.399 0.5 0.0
O2 O-2 0.016 0.539 -0.238 0.5 0.0
O8 O-2 -0.018 0.521 0.235 0.5 0.0
O12 O-2 -0.229 0.412 -0.45 0.34 0.0
Cl2 Cl-1 0.1707 0.2923 0.1007 1 0.0
Cd3 Cd+2 0 0 0 0.852 0.0
O7 O-2 -0.021 -0.012 0.229 0.5 0.0
Cd4 Cd+2 0 0.5 0 0.148 0.0
O4 O-2 0.13 0.288 -0.361 0.5 0.0
O10 O-2 -0.139 0.219 0.365 0.5 0.0
O5 O-2 0.237 0.08 0.462 0.5 0.0
O6 O-2 0.238 0.528 0.456 0.41 0.0
O1 O-2 0.009 -0.003 -0.258 0.5 0.0
